data_7053238
loop_
_publ_author_name
'Knoll, Christian'
'M\"uller, Danny'
'Giester, Gerald'
'Ofner, Johannes'
'Lendl, Bernhard'
'Weinberger, Peter'
'Steinhauser, Georg'

_publ_section_title
;
 An unusually water-poor 5,5&#x2032;-azobistetrazolate of dysprosium:
 stabilization of a nitrogen-rich heterocycle by a minimum of hydrogen
 bonds
;
_journal_issue 12
_journal_name_full 'New Journal of Chemistry'
_journal_page_first 3840
_journal_paper_doi 10.1039/c3nj00492a
_journal_volume 37
_journal_year 2013
_chemical_formula_sum 'C6 H32 Dy2 N30 O16'
_chemical_formula_weight 1105.62
_chemical_name_common 'octaaquadysprosium 5,5'-azobis[tetrazolide]'
_chemical_name_systematic
; 
 ? 
;
_space_group_IT_number 2
_symmetry_cell_setting triclinic
_symmetry_space_group_name_Hall '-P 1'
_symmetry_space_group_name_H-M 'P -1'
_atom_sites_solution_hydrogens geom
_atom_sites_solution_primary direct
_atom_sites_solution_secondary difmap
_audit_creation_method SHELXL-97
_cell_angle_alpha 70.060(10)
_cell_angle_beta 80.190(10)
_cell_angle_gamma 67.970(10)
_cell_formula_units_Z 1
_cell_length_a 8.0770(10)
_cell_length_b 9.4350(10)
_cell_length_c 12.681(2)
_cell_measurement_temperature 200(2)
_cell_volume 841.1(2)
_computing_structure_refinement 'SHELXL-97 (Sheldrick, 1997)'
_computing_structure_solution 'SHELXS-97 (Sheldrick, 1990)'
_diffrn_ambient_temperature 200(2)
_diffrn_measured_fraction_theta_full 0.991
_diffrn_measured_fraction_theta_max 0.991
_diffrn_radiation_monochromator graphite
_diffrn_radiation_source 'fine-focus sealed tube'
_diffrn_radiation_type MoK\a
_diffrn_radiation_wavelength 0.71073
_diffrn_reflns_av_R_equivalents 0.0242
_diffrn_reflns_av_sigmaI/netI 0.0340
_diffrn_reflns_limit_h_max 13
_diffrn_reflns_limit_h_min -13
_diffrn_reflns_limit_k_max 15
_diffrn_reflns_limit_k_min -15
_diffrn_reflns_limit_l_max 20
_diffrn_reflns_limit_l_min -20
_diffrn_reflns_number 14171
_diffrn_reflns_theta_full 34.97
_diffrn_reflns_theta_max 34.97
_diffrn_reflns_theta_min 3.42
_exptl_absorpt_coefficient_mu 4.517
_exptl_absorpt_correction_T_max 0.323
_exptl_absorpt_correction_T_min 0.281
_exptl_absorpt_correction_type multi-scan
_exptl_crystal_colour yellow-brownish
_exptl_crystal_density_diffrn 2.183
_exptl_crystal_density_method 'not measured'
_exptl_crystal_description block
_exptl_crystal_F_000 538
_exptl_crystal_size_max 0.30
_exptl_crystal_size_mid 0.30
_exptl_crystal_size_min 0.25
_refine_diff_density_max 1.499
_refine_diff_density_min -1.056
_refine_diff_density_rms 0.117
_refine_ls_extinction_method none
_refine_ls_goodness_of_fit_ref 1.041
_refine_ls_hydrogen_treatment mixed
_refine_ls_matrix_type full
_refine_ls_number_parameters 292
_refine_ls_number_reflns 7322
_refine_ls_number_restraints 16
_refine_ls_restrained_S_all 1.043
_refine_ls_R_factor_all 0.0250
_refine_ls_R_factor_gt 0.0195
_refine_ls_shift/su_max 0.001
_refine_ls_shift/su_mean 0.000
_refine_ls_structure_factor_coef Fsqd
_refine_ls_weighting_details 'calc w=1/[\s^2^(Fo^2^)+(0.0147P)^2^+0.2567P] where P=(Fo^2^+2Fc^2^)/3'
_refine_ls_weighting_scheme calc
_refine_ls_wR_factor_gt 0.0416
_refine_ls_wR_factor_ref 0.0431
_reflns_number_gt 6637
_reflns_number_total 7322
_reflns_threshold_expression >2sigma(I)
_cod_data_source_file c3nj00492a.txt
_cod_data_source_block ck070a
_cod_original_cell_volume 841.11(19)
_cod_original_sg_symbol_H-M P-1
_cod_database_code 7053238

loop_
_symmetry_equiv_pos_as_xyz
'x, y, z'
'-x, -y, -z'

loop_
_atom_site_label
_atom_site_type_symbol
_atom_site_fract_x
_atom_site_fract_y
_atom_site_fract_z
_atom_site_U_iso_or_equiv
_atom_site_adp_type
_atom_site_occupancy
_atom_site_symmetry_multiplicity
_atom_site_calc_flag
_atom_site_refinement_flags
Dy Dy 0.003916(9) 0.227945(8) 0.256454(5) 0.01237(2) Uani 1 1 d .
O1 O -0.14474(17) 0.24412(15) 0.43800(10) 0.0172(2) Uani 1 1 d D
H1A H -0.232(3) 0.220(3) 0.451(2) 0.026 Uiso 1 1 d D
H1B H -0.175(3) 0.331(3) 0.4519(19) 0.026 Uiso 1 1 d D
O2 O -0.30114(17) 0.25175(16) 0.24681(12) 0.0218(2) Uani 1 1 d D
H2A H -0.395(3) 0.333(3) 0.229(2) 0.033 Uiso 1 1 d D
H2B H -0.321(3) 0.182(3) 0.230(2) 0.033 Uiso 1 1 d D
O3 O -0.1330(2) 0.46955(16) 0.10565(12) 0.0282(3) Uani 1 1 d D
H3A H -0.208(3) 0.464(4) 0.077(2) 0.042 Uiso 1 1 d D
H3B H -0.185(4) 0.563(3) 0.108(2) 0.042 Uiso 1 1 d D
O4 O -0.00680(18) -0.03047(15) 0.35232(11) 0.0208(2) Uani 1 1 d D
H4A H 0.024(3) -0.089(3) 0.4134(17) 0.031 Uiso 1 1 d D
H4B H -0.054(3) -0.072(3) 0.331(2) 0.031 Uiso 1 1 d D
O5 O 0.03074(17) 0.11176(15) 0.11735(10) 0.0184(2) Uani 1 1 d D
H5A H -0.036(3) 0.156(3) 0.0630(18) 0.028 Uiso 1 1 d D
H5B H 0.078(3) 0.019(2) 0.116(2) 0.028 Uiso 1 1 d D
O6 O 0.05015(17) 0.43561(14) 0.29229(10) 0.0174(2) Uani 1 1 d D
H6A H -0.019(3) 0.531(2) 0.2711(19) 0.026 Uiso 1 1 d D
H6B H 0.103(3) 0.428(3) 0.3419(18) 0.026 Uiso 1 1 d D
O7 O 0.24995(17) 0.08714(15) 0.37382(12) 0.0220(3) Uani 1 1 d D
H7A H 0.296(3) 0.130(3) 0.396(2) 0.033 Uiso 1 1 d D
H7B H 0.321(3) -0.004(3) 0.385(2) 0.033 Uiso 1 1 d D
O8 O 0.24672(19) 0.27588(17) 0.13125(12) 0.0245(3) Uani 1 1 d D
H8A H 0.317(3) 0.216(3) 0.094(2) 0.037 Uiso 1 1 d D
H8B H 0.265(3) 0.355(3) 0.123(2) 0.037 Uiso 1 1 d D
N1 N 0.52335(18) 0.60542(17) 0.33373(11) 0.0166(2) Uani 1 1 d .
N2 N 0.40210(18) 0.72162(17) 0.27653(12) 0.0171(2) Uani 1 1 d .
N3 N 0.4100(2) 0.54491(18) 0.16868(13) 0.0206(3) Uani 1 1 d .
N4 N 0.3151(2) 0.57321(19) 0.08228(14) 0.0227(3) Uani 1 1 d .
N5 N 0.2036(2) 0.72310(18) 0.05575(12) 0.0199(3) Uani 1 1 d .
N6 N 0.22304(19) 0.79634(17) 0.12398(12) 0.0179(3) Uani 1 1 d .
N7 N 0.5086(2) 0.77738(18) 0.44774(13) 0.0205(3) Uani 1 1 d .
N8 N 0.6176(2) 0.75329(19) 0.52574(13) 0.0231(3) Uani 1 1 d .
N9 N 0.7456(2) 0.61248(18) 0.53956(13) 0.0211(3) Uani 1 1 d .
N10 N 0.72418(19) 0.53955(17) 0.47188(12) 0.0179(3) Uani 1 1 d .
C1 C 0.5793(2) 0.64456(19) 0.41634(13) 0.0148(3) Uani 1 1 d .
C2 C 0.3491(2) 0.68413(19) 0.19204(13) 0.0150(3) Uani 1 1 d .
N11 N 0.49711(18) -0.03204(16) 0.96442(11) 0.0147(2) Uani 1 1 d .
N12 N 0.32691(19) 0.00443(17) 0.81600(12) 0.0182(3) Uani 1 1 d .
N13 N 0.19726(19) 0.12629(17) 0.75564(12) 0.0188(3) Uani 1 1 d .
N14 N 0.15861(19) 0.25326(17) 0.78966(12) 0.0175(2) Uani 1 1 d .
N15 N 0.26036(18) 0.21816(16) 0.87369(11) 0.0158(2) Uani 1 1 d .
C3 C 0.3619(2) 0.06443(18) 0.88815(13) 0.0139(3) Uani 1 1 d .

loop_
_atom_site_aniso_label
_atom_site_aniso_U_11
_atom_site_aniso_U_22
_atom_site_aniso_U_33
_atom_site_aniso_U_23
_atom_site_aniso_U_13
_atom_site_aniso_U_12
Dy 0.01512(4) 0.00937(3) 0.01233(3) -0.00405(2) -0.00452(2) -0.00156(2)
O1 0.0186(6) 0.0154(5) 0.0185(5) -0.0075(4) -0.0008(4) -0.0047(4)
O2 0.0171(6) 0.0168(6) 0.0314(7) -0.0095(5) -0.0095(5) -0.0004(4)
O3 0.0442(9) 0.0142(6) 0.0246(6) -0.0049(5) -0.0161(6) -0.0029(6)
O4 0.0318(7) 0.0133(5) 0.0191(6) 0.0001(4) -0.0133(5) -0.0088(5)
O5 0.0241(6) 0.0149(5) 0.0171(5) -0.0082(4) -0.0073(4) -0.0018(4)
O6 0.0216(6) 0.0117(5) 0.0194(5) -0.0054(4) -0.0083(4) -0.0024(4)
O7 0.0203(6) 0.0128(5) 0.0331(7) -0.0077(5) -0.0157(5) 0.0010(4)
O8 0.0265(7) 0.0224(7) 0.0317(7) -0.0171(6) 0.0085(5) -0.0121(5)
N1 0.0174(6) 0.0155(6) 0.0170(6) -0.0053(5) -0.0043(5) -0.0039(5)
N2 0.0166(6) 0.0160(6) 0.0189(6) -0.0063(5) -0.0050(5) -0.0030(5)
N3 0.0193(7) 0.0155(6) 0.0282(7) -0.0092(6) -0.0069(6) -0.0024(5)
N4 0.0210(7) 0.0212(7) 0.0303(8) -0.0142(6) -0.0056(6) -0.0045(6)
N5 0.0204(7) 0.0206(7) 0.0203(6) -0.0096(5) -0.0054(5) -0.0039(5)
N6 0.0187(6) 0.0164(6) 0.0185(6) -0.0068(5) -0.0061(5) -0.0024(5)
N7 0.0184(7) 0.0167(7) 0.0277(7) -0.0103(6) -0.0096(5) -0.0005(5)
N8 0.0224(7) 0.0208(7) 0.0280(8) -0.0120(6) -0.0099(6) -0.0017(6)
N9 0.0209(7) 0.0201(7) 0.0228(7) -0.0089(6) -0.0076(5) -0.0028(5)
N10 0.0181(6) 0.0156(6) 0.0184(6) -0.0061(5) -0.0052(5) -0.0015(5)
C1 0.0158(7) 0.0138(7) 0.0153(6) -0.0052(5) -0.0027(5) -0.0041(5)
C2 0.0146(7) 0.0139(7) 0.0160(6) -0.0049(5) -0.0032(5) -0.0030(5)
N11 0.0146(6) 0.0122(6) 0.0165(6) -0.0046(5) -0.0047(5) -0.0019(5)
N12 0.0202(7) 0.0140(6) 0.0214(6) -0.0066(5) -0.0079(5) -0.0028(5)
N13 0.0208(7) 0.0148(6) 0.0205(6) -0.0039(5) -0.0082(5) -0.0039(5)
N14 0.0171(6) 0.0133(6) 0.0199(6) -0.0027(5) -0.0060(5) -0.0030(5)
N15 0.0171(6) 0.0119(6) 0.0178(6) -0.0049(5) -0.0038(5) -0.0025(5)
C3 0.0141(6) 0.0117(6) 0.0160(6) -0.0045(5) -0.0031(5) -0.0031(5)

loop_
_atom_type_symbol
_atom_type_description
_atom_type_scat_dispersion_real
_atom_type_scat_dispersion_imag
_atom_type_scat_source
C C 0.0033 0.0016 'International Tables Vol C Tables 4.2.6.8 and 6.1.1.4'
H H 0.0000 0.0000 'International Tables Vol C Tables 4.2.6.8 and 6.1.1.4'
Dy Dy -0.1892 4.4098 'International Tables Vol C Tables 4.2.6.8 and 6.1.1.4'
N N 0.0061 0.0033 'International Tables Vol C Tables 4.2.6.8 and 6.1.1.4'
O O 0.0106 0.0060 'International Tables Vol C Tables 4.2.6.8 and 6.1.1.4'

loop_
_geom_angle_atom_site_label_1
_geom_angle_atom_site_label_2
_geom_angle_atom_site_label_3
_geom_angle
_geom_angle_site_symmetry_1
_geom_angle_site_symmetry_3
O5 Dy O6 143.12(5) . .
O5 Dy O4 74.78(5) . .
O6 Dy O4 139.53(4) . .
O5 Dy O7 110.96(5) . .
O6 Dy O7 78.18(4) . .
O4 Dy O7 72.19(5) . .
O5 Dy O8 72.81(5) . .
O6 Dy O8 74.70(4) . .
O4 Dy O8 123.23(5) . .
O7 Dy O8 77.71(5) . .
O5 Dy O2 78.49(5) . .
O6 Dy O2 117.22(4) . .
O4 Dy O2 75.18(5) . .
O7 Dy O2 141.71(5) . .
O8 Dy O2 138.52(5) . .
O5 Dy O1 142.72(4) . .
O6 Dy O1 73.02(4) . .
O4 Dy O1 74.91(5) . .
O7 Dy O1 79.41(5) . .
O8 Dy O1 143.50(4) . .
O2 Dy O1 73.18(4) . .
O5 Dy O3 81.03(5) . .
O6 Dy O3 74.01(4) . .
O4 Dy O3 142.02(5) . .
O7 Dy O3 145.03(5) . .
O8 Dy O3 74.84(6) . .
O2 Dy O3 71.58(5) . .
O1 Dy O3 111.46(5) . .
Dy O1 N10 117.45(6) . 1_455
Dy O1 O6 51.69(3) . .
N10 O1 O6 71.53(5) 1_455 .
Dy O1 O4 123.10(6) . 2_556
N10 O1 O4 103.59(5) 1_455 2_556
O6 O1 O4 117.50(6) . 2_556
Dy O1 O2 53.02(4) . .
N10 O1 O2 110.72(6) 1_455 .
O6 O1 O2 89.89(5) . .
O4 O1 O2 141.63(6) 2_556 .
Dy O1 O4 51.25(3) . .
N10 O1 O4 167.94(6) 1_455 .
O6 O1 O4 99.58(5) . .
O4 O1 O4 87.66(5) 2_556 .
O2 O1 O4 60.12(4) . .
Dy O1 O7 49.34(3) . .
N10 O1 O7 122.67(6) 1_455 .
O6 O1 O7 60.02(4) . .
O4 O1 O7 76.04(5) 2_556 .
O2 O1 O7 98.50(5) . .
O4 O1 O7 55.35(4) . .
Dy O1 O7 119.69(5) . 2_556
N10 O1 O7 121.99(5) 1_455 2_556
O6 O1 O7 161.68(6) . 2_556
O4 O1 O7 50.33(4) 2_556 2_556
O2 O1 O7 95.64(5) . 2_556
O4 O1 O7 68.62(4) . 2_556
O7 O1 O7 101.81(5) . 2_556
Dy O1 O3 34.28(3) . .
N10 O1 O3 88.21(5) 1_455 .
O6 O1 O3 45.41(4) . .
O4 O1 O3 155.20(5) 2_556 .
O2 O1 O3 44.75(4) . .
O4 O1 O3 79.73(4) . .
O7 O1 O3 79.22(4) . .
O7 O1 O3 139.05(4) 2_556 .
Dy O1 H1A 113.6(17) . .
N10 O1 H1A 101.1(18) 1_455 .
O6 O1 H1A 148.9(18) . .
O4 O1 H1A 93.6(18) 2_556 .
O2 O1 H1A 63.9(17) . .
O4 O1 H1A 82.3(18) . .
O7 O1 H1A 136.2(18) . .
O7 O1 H1A 46.4(18) 2_556 .
O3 O1 H1A 105.6(17) . .
Dy O1 H1B 118.3(16) . .
N10 O1 H1B 5.9(16) 1_455 .
O6 O1 H1B 70.1(16) . .
O4 O1 H1B 99.0(16) 2_556 .
O2 O1 H1B 116.2(16) . .
O4 O1 H1B 169.4(16) . .
O7 O1 H1B 118.2(16) . .
O7 O1 H1B 121.9(16) 2_556 .
O3 O1 H1B 91.0(16) . .
H1A O1 H1B 105(2) . .
Dy O2 O3 54.64(4) . .
Dy O2 N3 125.66(6) . 1_455
O3 O2 N3 75.69(6) . 1_455
Dy O2 N12 112.60(6) . 2_556
O3 O2 N12 122.85(6) . 2_556
N3 O2 N12 112.14(6) 1_455 2_556
Dy O2 O1 53.81(4) . .
O3 O2 O1 89.41(5) . .
N3 O2 O1 111.64(6) 1_455 .
N12 O2 O1 130.55(6) 2_556 .
Dy O2 O4 51.51(4) . .
O3 O2 O4 104.17(6) . .
N3 O2 O4 171.94(6) 1_455 .
N12 O2 O4 74.88(5) 2_556 .
O1 O2 O4 60.35(4) . .
Dy O2 O5 49.39(3) . .
O3 O2 O5 63.99(5) . .
N3 O2 O5 127.89(6) 1_455 .
N12 O2 O5 69.43(5) 2_556 .
O1 O2 O5 99.97(5) . .
O4 O2 O5 57.47(4) . .
Dy O2 O6 30.76(3) . .
O3 O2 O6 45.18(4) . .
N3 O2 O6 98.56(5) 1_455 .
N12 O2 O6 143.21(5) 2_556 .
O1 O2 O6 44.51(4) . .
O4 O2 O6 76.40(4) . .
O5 O2 O6 75.90(4) . .
Dy O2 O8 161.43(5) . 1_455
O3 O2 O8 115.52(5) . 1_455
N3 O2 O8 56.80(4) 1_455 1_455
N12 O2 O8 56.99(4) 2_556 1_455
O1 O2 O8 144.72(5) . 1_455
O4 O2 O8 128.77(5) . 1_455
O5 O2 O8 113.06(5) . 1_455
O6 O2 O8 154.65(4) . 1_455
Dy O2 H2A 131.9(17) . .
O3 O2 H2A 82.9(17) . .
N3 O2 H2A 7.3(17) 1_455 .
N12 O2 H2A 109.1(17) 2_556 .
O1 O2 H2A 111.4(16) . .
O4 O2 H2A 168.5(17) . .
O5 O2 H2A 133.9(17) . .
O6 O2 H2A 103.6(17) . .
O8 O2 H2A 52.6(17) 1_455 .
Dy O2 H2B 118.9(18) . .
O3 O2 H2B 126.4(17) . .
N3 O2 H2B 107.2(18) 1_455 .
N12 O2 H2B 6.3(17) 2_556 .
O1 O2 H2B 132.7(18) . .
O4 O2 H2B 79.6(18) . .
O5 O2 H2B 75.5(17) . .
O6 O2 H2B 149.5(18) . .
O8 O2 H2B 51.3(18) 1_455 .
H2A O2 H2B 104(2) . .
Dy O3 N15 123.74(6) . 2_566
Dy O3 O2 53.78(4) . .
N15 O3 O2 117.20(7) 2_566 .
Dy O3 O6 51.21(4) . .
N15 O3 O6 76.32(5) 2_566 .
O2 O3 O6 90.30(5) . .
Dy O3 O8 51.79(4) . .
N15 O3 O8 119.85(6) 2_566 .
O2 O3 O8 102.14(6) . .
O6 O3 O8 59.06(5) . .
Dy O3 O5 47.82(3) . .
N15 O3 O5 171.44(6) 2_566 .
O2 O3 O5 60.49(5) . .
O6 O3 O5 95.27(5) . .
O8 O3 O5 55.18(4) . .
Dy O3 O8 164.36(7) . 2_565
N15 O3 O8 70.54(5) 2_566 2_565
O2 O3 O8 128.64(6) . 2_565
O6 O3 O8 137.26(6) . 2_565
O8 O3 O8 117.46(6) . 2_565
O5 O3 O8 117.65(5) . 2_565
Dy O3 O3 112.91(8) . 2_565
N15 O3 O3 97.33(7) 2_566 2_565
O2 O3 O3 144.84(8) . 2_565
O6 O3 O3 104.93(8) . 2_565
O8 O3 O3 62.33(6) . 2_565
O5 O3 O3 86.29(6) . 2_565
O8 O3 O3 55.12(5) 2_565 2_565
Dy O3 O1 34.26(3) . .
N15 O3 O1 95.29(5) 2_566 .
O2 O3 O1 45.84(4) . .
O6 O3 O1 44.73(4) . .
O8 O3 O1 80.64(5) . .
O5 O3 O1 77.30(4) . .
O8 O3 O1 160.74(6) 2_565 .
O3 O3 O1 142.36(7) 2_565 .
Dy O3 H3A 114(2) . .
N15 O3 H3A 106(2) 2_566 .
O2 O3 H3A 66(2) . .
O6 O3 H3A 155(2) . .
O8 O3 H3A 132(2) . .
O5 O3 H3A 81(2) . .
O8 O3 H3A 63(2) 2_565 .
O3 O3 H3A 100(2) 2_565 .
O1 O3 H3A 111(2) . .
Dy O3 H3B 129.0(19) . .
N15 O3 H3B 8.8(19) 2_566 .
O2 O3 H3B 113.4(19) . .
O6 O3 H3B 84.0(19) . .
O8 O3 H3B 128.5(19) . .
O5 O3 H3B 173.9(19) . .
O8 O3 H3B 66.0(19) 2_565 .
O3 O3 H3B 99.8(19) 2_565 .
O1 O3 H3B 98.1(19) . .
H3A O3 H3B 97(3) . .
Dy O4 N13 113.29(6) . 2_556
Dy O4 O7 54.18(4) . .
N13 O4 O7 156.66(7) 2_556 .
Dy O4 O5 52.06(4) . .
N13 O4 O5 71.24(5) 2_556 .
O7 O4 O5 86.85(5) . .
Dy O4 O1 128.00(5) . 2_556
N13 O4 O1 118.69(6) 2_556 2_556
O7 O4 O1 77.09(5) . 2_556
O5 O4 O1 150.60(7) . 2_556
Dy O4 O2 53.31(4) . .
N13 O4 O2 72.44(5) 2_556 .
O7 O4 O2 105.07(5) . .
O5 O4 O2 62.80(5) . .
O1 O4 O2 145.11(6) 2_556 .
Dy O4 O1 53.83(4) . .
N13 O4 O1 126.57(6) 2_556 .
O7 O4 O1 65.19(5) . .
O5 O4 O1 103.15(5) . .
O1 O4 O1 92.34(5) 2_556 .
O2 O4 O1 59.52(4) . .
Dy O4 O7 117.25(5) . 2_556
N13 O4 O7 98.79(5) 2_556 2_556
O7 O4 O7 104.52(5) . 2_556
O5 O4 O7 154.91(6) . 2_556
O1 O4 O7 54.43(4) 2_556 2_556
O2 O4 O7 92.41(5) . 2_556
O1 O4 O7 63.60(4) . 2_556
Dy O4 O4 90.70(5) . 2_556
N13 O4 O4 141.02(7) 2_556 2_556
O7 O4 O4 62.27(4) . 2_556
O5 O4 O4 142.17(6) . 2_556
O1 O4 O4 46.60(4) 2_556 2_556
O2 O4 O4 102.65(6) . 2_556
O1 O4 O4 45.74(4) . 2_556
O7 O4 O4 42.25(3) 2_556 2_556
Dy O4 H4A 130.5(18) . .
N13 O4 H4A 115.6(18) 2_556 .
O7 O4 H4A 81.8(18) . .
O5 O4 H4A 157.1(18) . .
O1 O4 H4A 6.7(18) 2_556 .
O2 O4 H4A 139.6(18) . .
O1 O4 H4A 90.1(18) . .
O7 O4 H4A 48.0(18) 2_556 .
O4 O4 H4A 44.7(18) 2_556 .
Dy O4 H4B 124(2) . .
N13 O4 H4B 11(2) 2_556 .
O7 O4 H4B 160.6(19) . .
O5 O4 H4B 80.1(19) . .
O1 O4 H4B 108(2) 2_556 .
O2 O4 H4B 82(2) . .
O1 O4 H4B 131.8(19) . .
O7 O4 H4B 93.2(19) 2_556 .
O4 O4 H4B 134.9(19) 2_556 .
H4A O4 H4B 105(3) . .
Dy O5 N6 127.00(6) . 1_545
Dy O5 N5 118.11(6) . 2_565
N6 O5 N5 113.58(6) 1_545 2_565
Dy O5 O8 54.70(4) . .
N6 O5 O8 112.75(6) 1_545 .
N5 O5 O8 113.84(6) 2_565 .
Dy O5 O4 53.16(4) . .
N6 O5 O4 82.31(5) 1_545 .
N5 O5 O4 134.78(6) 2_565 .
O8 O5 O4 95.56(5) . .
Dy O5 O2 52.12(3) . .
N6 O5 O2 130.88(6) 1_545 .
N5 O5 O2 80.43(5) 2_565 .
O8 O5 O2 101.61(5) . .
O4 O5 O2 59.73(5) . .
Dy O5 O3 51.15(4) . .
N6 O5 O3 172.09(6) 1_545 .
N5 O5 O3 70.54(5) 2_565 .
O8 O5 O3 59.50(5) . .
O4 O5 O3 99.56(5) . .
O2 O5 O3 55.52(5) . .
Dy O5 O7 34.95(3) . .
N6 O5 O7 94.39(5) 1_545 .
N5 O5 O7 152.03(5) 2_565 .
O8 O5 O7 50.17(4) . .
O4 O5 O7 45.98(4) . .
O2 O5 O7 81.33(4) . .
O3 O5 O7 81.67(4) . .
Dy O5 H5A 122.2(17) . .
N6 O5 H5A 109.7(17) 1_545 .
N5 O5 H5A 4.1(17) 2_565 .
O8 O5 H5A 115.4(16) . .
O4 O5 H5A 136.8(16) . .
O2 O5 H5A 83.9(16) . .
O3 O5 H5A 74.3(17) . .
O7 O5 H5A 155.9(17) . .
Dy O5 H5B 131.8(17) . .
N6 O5 H5B 6.3(17) 1_545 .
N5 O5 H5B 107.8(17) 2_565 .
O8 O5 H5B 118.5(17) . .
O4 O5 H5B 84.6(17) . .
O2 O5 H5B 128.8(17) . .
O3 O5 H5B 175.5(17) . .
O7 O5 H5B 100.1(17) . .
H5A O5 H5B 104(2) . .
Dy O6 N14 122.53(6) . 2_566
Dy O6 N9 123.09(6) . 2_666
N14 O6 N9 112.54(6) 2_566 2_666
Dy O6 O1 55.29(4) . .
N14 O6 O1 112.38(6) 2_566 .
N9 O6 O1 92.52(6) 2_666 .
Dy O6 O8 53.62(4) . .
N14 O6 O8 116.73(6) 2_566 .
N9 O6 O8 112.87(6) 2_666 .
O1 O6 O8 107.11(5) . .
Dy O6 O3 54.79(4) . .
N14 O6 O3 71.05(5) 2_566 .
N9 O6 O3 174.42(7) 2_666 .
O1 O6 O3 89.86(5) . .
O8 O6 O3 61.58(5) . .
Dy O6 O7 51.58(3) . .
N14 O6 O7 173.99(6) 2_566 .
N9 O6 O7 72.89(5) 2_666 .
O1 O6 O7 63.95(5) . .
O8 O6 O7 61.66(5) . .
O3 O6 O7 103.74(5) . .
Dy O6 O2 32.03(3) . .
N14 O6 O2 95.40(5) 2_566 .
N9 O6 O2 137.10(6) 2_666 .
O1 O6 O2 45.61(4) . .
O8 O6 O2 79.04(4) . .
O3 O6 O2 44.53(4) . .
O7 O6 O2 78.64(4) . .
Dy O6 H6A 122.5(16) . .
N14 O6 H6A 4.0(16) 2_566 .
N9 O6 H6A 111.4(16) 2_666 .
O1 O6 H6A 108.9(16) . .
O8 O6 H6A 120.3(16) . .
O3 O6 H6A 72.5(16) . .
O7 O6 H6A 172.3(16) . .
O2 O6 H6A 94.2(16) . .
Dy O6 H6B 126.6(18) . .
N14 O6 H6B 108.3(18) 2_566 .
N9 O6 H6B 4.6(18) 2_666 .
O1 O6 H6B 92.6(17) . .
O8 O6 H6B 117.2(17) . .
O3 O6 H6B 177.5(18) . .
O7 O6 H6B 77.0(18) . .
O2 O6 H6B 137.8(17) . .
H6A O6 H6B 107(2) . .
Dy O7 O4 53.63(4) . .
Dy O7 N7 140.23(6) . 1_545
O4 O7 N7 93.30(6) . 1_545
Dy O7 N8 121.48(6) . 2_666
O4 O7 N8 152.38(7) . 2_666
N7 O7 N8 98.10(6) 1_545 2_666
Dy O7 O6 50.24(3) . .
O4 O7 O6 99.66(5) . .
N7 O7 O6 166.80(6) 1_545 .
N8 O7 O6 71.39(5) 2_666 .
Dy O7 O8 51.39(4) . .
O4 O7 O8 92.56(5) . .
N7 O7 O8 119.72(6) 1_545 .
N8 O7 O8 103.27(6) 2_666 .
O6 O7 O8 57.49(4) . .
Dy O7 O1 51.24(3) . .
O4 O7 O1 59.46(5) . .
N7 O7 O1 134.90(7) 1_545 .
N8 O7 O1 95.50(5) 2_666 .
O6 O7 O1 56.02(4) . .
O8 O7 O1 98.29(5) . .
Dy O7 O1 104.12(5) . 2_556
O4 O7 O1 52.59(4) . 2_556
N7 O7 O1 57.08(5) 1_545 2_556
N8 O7 O1 114.86(6) 2_666 2_556
O6 O7 O1 134.15(6) . 2_556
O8 O7 O1 141.87(5) . 2_556
O1 O7 O1 78.19(5) . 2_556
Dy O7 O4 99.22(5) . 2_556
O4 O7 O4 75.48(5) . 2_556
N7 O7 O4 91.44(5) 1_545 2_556
N8 O7 O4 79.15(5) 2_666 2_556
O6 O7 O4 94.26(5) . 2_556
O8 O7 O4 147.51(5) . 2_556
O1 O7 O4 49.53(4) . 2_556
O1 O7 O4 47.78(3) 2_556 2_556
Dy O7 O5 34.09(3) . .
O4 O7 O5 47.17(4) . .
N7 O7 O5 108.29(5) 1_545 .
N8 O7 O5 146.75(6) 2_666 .
O6 O7 O5 79.22(4) . .
O8 O7 O5 45.96(4) . .
O1 O7 O5 80.17(4) . .
O1 O7 O5 96.65(4) 2_556 .
O4 O7 O5 118.99(4) 2_556 .
Dy O7 H7A 122.8(19) . .
O4 O7 H7A 159.5(18) . .
N7 O7 H7A 95.9(19) 1_545 .
N8 O7 H7A 7.2(18) 2_666 .
O6 O7 H7A 72.7(19) . .
O8 O7 H7A 98.6(19) . .
O1 O7 H7A 101.7(19) . .
O1 O7 H7A 119.4(19) 2_556 .
O4 O7 H7A 86.0(18) 2_556 .
O5 O7 H7A 143.7(19) . .
Dy O7 H7B 131.0(18) . .
O4 O7 H7B 87.5(18) . .
N7 O7 H7B 9.9(18) 1_545 .
N8 O7 H7B 106.7(18) 2_666 .
O6 O7 H7B 167.2(18) . .
O8 O7 H7B 112.0(18) . .
O1 O7 H7B 136.3(18) . .
O1 O7 H7B 58.4(18) 2_556 .
O4 O7 H7B 97.8(18) 2_556 .
O5 O7 H7B 98.5(18) . .
H7A O7 H7B 104(2) . .
Dy O8 O5 52.49(4) . .
Dy O8 O6 51.68(4) . .
O5 O8 O6 102.43(6) . .
Dy O8 N4 120.62(6) . .
O5 O8 N4 150.20(7) . .
O6 O8 N4 70.85(5) . .
Dy O8 N11 122.06(6) . 2_656
O5 O8 N11 79.05(5) . 2_656
O6 O8 N11 160.62(7) . 2_656
N4 O8 N11 117.14(6) . 2_656
Dy O8 O3 53.37(4) . .
O5 O8 O3 65.32(5) . .
O6 O8 O3 59.36(5) . .
N4 O8 O3 87.43(6) . .
N11 O8 O3 135.24(6) 2_656 .
Dy O8 O7 50.90(4) . .
O5 O8 O7 83.88(5) . .
O6 O8 O7 60.85(5) . .
N4 O8 O7 114.78(6) . .
N11 O8 O7 100.48(6) 2_656 .
O3 O8 O7 101.63(6) . .
Dy O8 O3 114.66(6) . 2_565
O5 O8 O3 91.71(6) . 2_565
O6 O8 O3 105.31(6) . 2_565
N4 O8 O3 63.74(5) . 2_565
N11 O8 O3 93.92(5) 2_656 2_565
O3 O8 O3 62.54(6) . 2_565
O7 O8 O3 163.81(6) . 2_565
Dy O8 O2 121.31(5) . 1_655
O5 O8 O2 147.41(6) . 1_655
O6 O8 O2 87.43(5) . 1_655
N4 O8 O2 62.38(4) . 1_655
N11 O8 O2 81.86(5) 2_656 1_655
O3 O8 O2 141.83(5) . 1_655
O7 O8 O2 73.90(4) . 1_655
O3 O8 O2 115.84(5) 2_565 1_655
Dy O8 H8A 126.9(18) . .
O5 O8 H8A 79.9(18) . .
O6 O8 H8A 169.0(18) . .
N4 O8 H8A 112.4(18) . .
N11 O8 H8A 8.7(18) 2_656 .
O3 O8 H8A 130.2(18) . .
O7 O8 H8A 109.1(18) . .
O3 O8 H8A 85.3(18) 2_565 .
O2 O8 H8A 85.1(18) 1_655 .
Dy O8 H8B 118.0(19) . .
O5 O8 H8B 152(2) . .
O6 O8 H8B 67.6(19) . .
N4 O8 H8B 4.2(19) . .
N11 O8 H8B 119.3(19) 2_656 .
O3 O8 H8B 87.9(19) . .
O7 O8 H8B 110.6(19) . .
O3 O8 H8B 67.6(19) 2_565 .
O2 O8 H8B 60.3(19) 1_655 .
H8A O8 H8B 115(3) . .
N2 N1 C1 112.47(13) . .
N1 N2 C2 112.61(13) . .
C2 N3 N4 104.04(14) . .
C2 N3 O2 133.55(11) . 1_655
N4 N3 O2 121.99(11) . 1_655
N5 N4 N3 109.58(13) . .
N5 N4 O8 130.01(11) . .
N3 N4 O8 102.98(11) . .
N4 N5 N6 109.53(13) . .
N4 N5 O5 129.32(10) . 2_565
N6 N5 O5 121.07(11) . 2_565
C2 N6 N5 104.36(13) . .
C2 N6 O5 130.36(10) . 1_565
N5 N6 O5 125.28(11) . 1_565
C1 N7 N8 103.71(13) . .
C1 N7 O7 138.32(11) . 1_565
N8 N7 O7 116.99(10) . 1_565
N9 N8 N7 109.75(13) . .
N9 N8 O7 103.19(10) . 2_666
N7 N8 O7 143.35(12) . 2_666
N8 N9 N10 109.79(13) . .
N8 N9 O6 108.06(10) . 2_666
N10 N9 O6 141.98(11) . 2_666
C1 N10 N9 103.96(13) . .
C1 N10 O1 115.88(10) . 1_655
N9 N10 O1 139.53(11) . 1_655
N7 C1 N10 112.78(13) . .
N7 C1 N1 128.90(14) . .
N10 C1 N1 118.31(14) . .
N6 C2 N3 112.50(14) . .
N6 C2 N2 119.30(14) . .
N3 C2 N2 128.20(15) . .
N11 N11 C3 113.30(16) 2_657 .
N11 N11 O8 135.16(14) 2_657 2_656
C3 N11 O8 107.97(9) . 2_656
N13 N12 C3 104.09(13) . .
N13 N12 O2 99.07(9) . 2_556
C3 N12 O2 152.97(11) . 2_556
N14 N13 N12 109.57(12) . .
N14 N13 O4 133.38(11) . 2_556
N12 N13 O4 113.24(10) . 2_556
N13 N14 N15 110.10(13) . .
N13 N14 O6 132.80(10) . 2_566
N15 N14 O6 116.64(10) . 2_566
N14 N15 C3 103.88(12) . .
N14 N15 O3 95.87(9) . 2_566
C3 N15 O3 159.90(11) . 2_566
N15 C3 N12 112.36(14) . .
N15 C3 N11 127.89(13) . .
N12 C3 N11 119.71(14) . .

loop_
_geom_bond_atom_site_label_1
_geom_bond_atom_site_label_2
_geom_bond_distance
_geom_bond_site_symmetry_2
Dy O5 2.3175(12) .
Dy O6 2.3235(11) .
Dy O4 2.3517(13) .
Dy O7 2.3681(13) .
Dy O8 2.3845(14) .
Dy O2 2.4094(13) .
Dy O1 2.4342(12) .
Dy O3 2.4356(14) .
O1 N10 2.7428(19) 1_455
O1 O6 2.8322(18) .
O1 O4 2.8695(18) 2_556
O1 O2 2.8871(18) .
O1 O4 2.9114(18) .
O1 O7 3.0683(19) .
O1 O7 3.5213(19) 2_556
O1 O3 4.024(2) .
O1 H1A 0.795(19) .
O1 H1B 0.836(19) .
O2 O3 2.833(2) .
O2 N3 2.855(2) 1_455
O2 N12 2.8753(18) 2_556
O2 O4 2.9047(19) .
O2 O5 2.9914(19) .
O2 O6 4.0404(18) .
O2 O8 4.0630(19) 1_455
O2 H2A 0.85(2) .
O2 H2B 0.83(2) .
O3 N15 2.8231(19) 2_566
O3 O6 2.8658(18) .
O3 O8 2.929(2) .
O3 O5 3.0891(19) .
O3 O8 3.163(2) 2_565
O3 O3 3.169(3) 2_565
O3 H3A 0.78(2) .
O3 H3B 0.83(2) .
O4 N13 2.7683(18) 2_556
O4 O7 2.7806(18) .
O4 O5 2.8356(18) .
O4 O1 2.8695(18) 2_556
O4 O7 3.661(2) 2_556
O4 O4 4.004(3) 2_556
O4 H4A 0.80(2) .
O4 H4B 0.763(19) .
O5 N6 2.7717(19) 1_545
O5 N5 2.7746(19) 2_565
O5 O8 2.7910(18) .
O5 O7 3.8607(18) .
O5 H5A 0.836(19) .
O5 H5B 0.816(19) .
O6 N14 2.7099(19) 2_566
O6 N9 2.7298(18) 2_666
O6 O8 2.8568(18) .
O6 O7 2.9584(18) .
O6 H6A 0.84(2) .
O6 H6B 0.789(19) .
O7 N7 2.829(2) 1_545
O7 N8 2.8308(19) 2_666
O7 O8 2.982(2) .
O7 O1 3.5213(19) 2_556
O7 O4 3.661(2) 2_556
O7 H7A 0.78(2) .
O7 H7B 0.81(2) .
O8 N4 2.901(2) .
O8 N11 2.9195(19) 2_656
O8 O3 3.163(2) 2_565
O8 O2 4.0631(19) 1_655
O8 H8A 0.84(2) .
O8 H8B 0.78(2) .
N1 N2 1.2575(19) .
N1 C1 1.4101(19) .
N2 C2 1.409(2) .
N3 C2 1.336(2) .
N3 N4 1.339(2) .
N3 O2 2.855(2) 1_655
N4 N5 1.322(2) .
N5 N6 1.3367(18) .
N5 O5 2.7746(19) 2_565
N6 C2 1.330(2) .
N6 O5 2.7717(19) 1_565
N7 C1 1.335(2) .
N7 N8 1.3410(19) .
N7 O7 2.829(2) 1_565
N8 N9 1.318(2) .
N8 O7 2.8308(19) 2_666
N9 N10 1.3351(19) .
N9 O6 2.7298(18) 2_666
N10 C1 1.335(2) .
N10 O1 2.7428(19) 1_655
N11 N11 1.261(2) 2_657
N11 C3 1.404(2) .
N11 O8 2.9195(19) 2_656
N12 N13 1.332(2) .
N12 C3 1.3410(19) .
N12 O2 2.8752(18) 2_556
N13 N14 1.3209(19) .
N13 O4 2.7683(18) 2_556
N14 N15 1.3320(19) .
N14 O6 2.7099(19) 2_566
N15 C3 1.337(2) .
N15 O3 2.8230(19) 2_566
